data_7003698
loop_
_publ_author_name
'Cabeza, Javier A.'
'del R\'io, Ignacio'
'Miguel, Daniel'
'P\'erez-Carre\~no, Enrique'
'S\'anchez-Vega, M. Gabriela'

_publ_section_title
;
 Activation of two C--H bonds of NHC N-methyl groups on triosmium and
 triruthenium carbonyl clusters
;
_journal_issue 14
_journal_name_full 'Dalton Transactions'
_journal_page_first 1937
_journal_page_last 1942
_journal_paper_doi 10.1039/b718770j
_journal_year 2008
_chemical_formula_moiety 'C24 H16 N4 O14 Ru5'
_chemical_formula_sum 'C24 H16 N4 O14 Ru5'
_chemical_formula_weight 1089.76
_chemical_name_systematic
;
?
;
_space_group_IT_number 2
_symmetry_cell_setting triclinic
_symmetry_space_group_name_Hall '-P 1'
_symmetry_space_group_name_H-M 'P -1'
_atom_sites_solution_hydrogens geom
_atom_sites_solution_primary direct
_atom_sites_solution_secondary difmap
_audit_creation_method SHELXL-97
_cell_angle_alpha 81.390(7)
_cell_angle_beta 82.044(7)
_cell_angle_gamma 67.424(6)
_cell_formula_units_Z 2
_cell_length_a 11.016(4)
_cell_length_b 11.274(4)
_cell_length_c 14.241(5)
_cell_measurement_reflns_used 4567
_cell_measurement_temperature 296(2)
_cell_measurement_theta_max 23.45
_cell_measurement_theta_min 2.10
_cell_volume 1608.4(10)
_computing_cell_refinement 'Bruker SMART'
_computing_data_collection 'Bruker SMART'
_computing_data_reduction 'Bruker SHELXTL'
_computing_molecular_graphics 'Bruker SHELXTL'
_computing_publication_material 'Bruker SHELXTL'
_computing_structure_refinement 'SHELXL-97 (Sheldrick, 1997)'
_computing_structure_solution 'SHELXS-97 (Sheldrick, 1990)'
_diffrn_ambient_temperature 296(2)
_diffrn_measured_fraction_theta_full 0.978
_diffrn_measured_fraction_theta_max 0.978
_diffrn_measurement_device_type 'CCD area detector'
_diffrn_measurement_method 'phi and omega scans'
_diffrn_radiation_monochromator graphite
_diffrn_radiation_source 'fine-focus sealed tube'
_diffrn_radiation_type MoK\a
_diffrn_radiation_wavelength 0.71073
_diffrn_reflns_av_R_equivalents 0.0198
_diffrn_reflns_av_sigmaI/netI 0.0263
_diffrn_reflns_limit_h_max 11
_diffrn_reflns_limit_h_min -12
_diffrn_reflns_limit_k_max 10
_diffrn_reflns_limit_k_min -12
_diffrn_reflns_limit_l_max 14
_diffrn_reflns_limit_l_min -15
_diffrn_reflns_number 7191
_diffrn_reflns_theta_full 23.39
_diffrn_reflns_theta_max 23.39
_diffrn_reflns_theta_min 1.97
_exptl_absorpt_coefficient_mu 2.365
_exptl_absorpt_correction_T_max 0.790
_exptl_absorpt_correction_T_min 0.705
_exptl_absorpt_correction_type empirical
_exptl_absorpt_process_details SADABS
_exptl_crystal_colour BLACK
_exptl_crystal_density_diffrn 2.250
_exptl_crystal_density_method 'not measured'
_exptl_crystal_description BLOCK
_exptl_crystal_F_000 1040
_exptl_crystal_size_max 0.15
_exptl_crystal_size_mid 0.13
_exptl_crystal_size_min 0.10
_refine_diff_density_max 0.538
_refine_diff_density_min -0.695
_refine_diff_density_rms 0.099
_refine_ls_extinction_coef 0.00044(12)
_refine_ls_extinction_expression Fc^*^=kFc[1+0.001xFc^2^\l^3^/sin(2\q)]^-1/4^
_refine_ls_extinction_method SHELXL
_refine_ls_goodness_of_fit_ref 0.992
_refine_ls_hydrogen_treatment constr
_refine_ls_matrix_type full
_refine_ls_number_parameters 428
_refine_ls_number_reflns 4588
_refine_ls_number_restraints 0
_refine_ls_restrained_S_all 0.992
_refine_ls_R_factor_all 0.0335
_refine_ls_R_factor_gt 0.0272
_refine_ls_shift/su_max 0.001
_refine_ls_shift/su_mean 0.000
_refine_ls_structure_factor_coef Fsqd
_refine_ls_weighting_details 'calc w=1/[\s^2^(Fo^2^)+(0.0467P)^2^+0.0000P] where P=(Fo^2^+2Fc^2^)/3'
_refine_ls_weighting_scheme calc
_refine_ls_wR_factor_gt 0.0672
_refine_ls_wR_factor_ref 0.0703
_reflns_number_gt 3931
_reflns_number_total 4588
_reflns_threshold_expression >2sigma(I)
_cod_data_source_file b718770j.txt
_cod_data_source_block 5b_g64f6bm
_cod_depositor_comments
;
The following automatic conversions were performed:
'_symmetry_cell_setting' value 'Triclinic' changed to 'triclinic'
according to '/home/saulius/struct/CIF-dictionaries/cif_core.dic'
dictionary named 'cif_core.dic' version 2.4.1 from 2010-06-29.

Automatic conversion script
Id: cif_fix_enum 1527 2010-12-29 10:47:43Z saulius 
;
_cod_database_code 7003698

loop_
_symmetry_equiv_pos_as_xyz
'x, y, z'
'-x, -y, -z'

loop_
_atom_site_label
_atom_site_type_symbol
_atom_site_fract_x
_atom_site_fract_y
_atom_site_fract_z
_atom_site_U_iso_or_equiv
_atom_site_adp_type
_atom_site_occupancy
_atom_site_symmetry_multiplicity
_atom_site_calc_flag
_atom_site_refinement_flags
_atom_site_disorder_assembly
_atom_site_disorder_group
C1 C 0.5427(4) 0.8707(4) 0.7476(3) 0.0361(11) Uani 1 1 d . . .
C2 C 0.6611(5) 0.9805(5) 0.6598(4) 0.0562(15) Uani 1 1 d . . .
H2 H 0.7199 1.0006 0.6129 0.067 Uiso 1 1 calc R . .
C3 C 0.5863(6) 1.0537(5) 0.7264(5) 0.0616(16) Uani 1 1 d . . .
H3 H 0.5829 1.1350 0.7354 0.074 Uiso 1 1 calc R . .
C4 C 0.6983(5) 0.7684(5) 0.6092(4) 0.0503(13) Uani 1 1 d . . .
H4A H 0.6354 0.7343 0.5964 0.075 Uiso 1 1 calc R . .
H4B H 0.7703 0.7004 0.6386 0.075 Uiso 1 1 calc R . .
H4C H 0.7310 0.8045 0.5505 0.075 Uiso 1 1 calc R . .
C5 C 0.4141(6) 1.0418(6) 0.8567(4) 0.0696(17) Uani 1 1 d . . .
H5A H 0.3279 1.0621 0.8370 0.104 Uiso 1 1 d R . .
H5B H 0.4268 0.9810 0.9129 0.104 Uiso 1 1 d R . .
H5C H 0.4219 1.1192 0.8705 0.104 Uiso 1 1 d R . .
C6 C -0.0274(4) 0.9430(5) 0.8199(3) 0.0386(11) Uani 1 1 d . . .
C7 C -0.1240(6) 1.1509(6) 0.8530(5) 0.0734(18) Uani 1 1 d . . .
H7 H -0.1521 1.2405 0.8456 0.088 Uiso 1 1 calc R . .
C8 C -0.1493(7) 1.0769(7) 0.9291(5) 0.083(2) Uani 1 1 d . . .
H8 H -0.1977 1.1055 0.9857 0.100 Uiso 1 1 calc R . .
C9 C 0.0096(6) 1.1127(5) 0.6961(4) 0.0632(16) Uani 1 1 d . . .
H9A H -0.0540 1.1921 0.6701 0.095 Uiso 1 1 calc R . .
H9B H 0.0330 1.0489 0.6522 0.095 Uiso 1 1 calc R . .
H9C H 0.0870 1.1268 0.7066 0.095 Uiso 1 1 calc R . .
C10 C -0.0964(7) 0.8407(7) 0.9773(4) 0.080(2) Uani 1 1 d . . .
H10A H -0.1017 0.8617 1.0410 0.121 Uiso 1 1 calc R . .
H10B H -0.0183 0.7659 0.9662 0.121 Uiso 1 1 calc R . .
H10C H -0.1727 0.8231 0.9694 0.121 Uiso 1 1 calc R . .
C100 C 0.2301(4) 0.7959(4) 0.7869(3) 0.0296(10) Uani 1 1 d . . .
C101 C 0.5237(5) 0.7339(5) 0.9189(4) 0.0449(12) Uani 1 1 d . . .
C102 C 0.6178(5) 0.5930(5) 0.7789(3) 0.0379(11) Uani 1 1 d . . .
C201 C 0.3602(5) 0.8755(5) 0.6128(3) 0.0413(12) Uani 1 1 d . . .
C202 C 0.4882(5) 0.5864(5) 0.6112(3) 0.0393(11) Uani 1 1 d . . .
C203 C 0.2609(4) 0.7415(5) 0.5277(3) 0.0386(11) Uani 1 1 d . . .
C301 C 0.3314(5) 0.6059(4) 0.9499(4) 0.0413(12) Uani 1 1 d . . .
C302 C 0.1817(6) 0.5030(6) 0.8819(4) 0.0600(16) Uani 1 1 d . . .
C303 C 0.4466(5) 0.4301(5) 0.8071(3) 0.0403(12) Uani 1 1 d . . .
C401 C 0.1076(6) 0.5858(6) 0.5560(4) 0.0615(16) Uani 1 1 d . . .
C402 C 0.0929(6) 0.4486(6) 0.7210(5) 0.0666(17) Uani 1 1 d . . .
C403 C 0.3398(6) 0.3972(6) 0.6248(4) 0.0501(13) Uani 1 1 d . . .
C501 C -0.0594(5) 0.7089(5) 0.7935(4) 0.0448(12) Uani 1 1 d . . .
C502 C -0.0021(4) 0.8533(5) 0.6320(4) 0.0411(12) Uani 1 1 d . . .
N1 N 0.5138(4) 0.9857(4) 0.7806(3) 0.0457(10) Uani 1 1 d . . .
N2 N 0.6347(4) 0.8687(4) 0.6731(3) 0.0393(9) Uani 1 1 d . . .
N3 N -0.0908(4) 0.9500(5) 0.9089(3) 0.0580(12) Uani 1 1 d . . .
N4 N -0.0471(4) 1.0672(4) 0.7869(3) 0.0492(11) Uani 1 1 d . . .
O100 O 0.2641(3) 0.8722(3) 0.8252(2) 0.0333(7) Uani 1 1 d . . .
O101 O 0.5656(4) 0.7333(4) 0.9877(3) 0.0695(12) Uani 1 1 d . . .
O102 O 0.7121(3) 0.5053(4) 0.7678(3) 0.0537(9) Uani 1 1 d . . .
O201 O 0.3699(4) 0.9713(4) 0.5823(3) 0.0657(11) Uani 1 1 d . . .
O202 O 0.5831(3) 0.5085(4) 0.5868(2) 0.0568(10) Uani 1 1 d . . .
O203 O 0.2351(4) 0.7671(4) 0.4505(2) 0.0560(10) Uani 1 1 d . . .
O301 O 0.3428(4) 0.6052(4) 1.0280(3) 0.0651(11) Uani 1 1 d . . .
O302 O 0.1224(5) 0.4470(5) 0.9278(3) 0.0976(17) Uani 1 1 d . . .
O303 O 0.5347(4) 0.3376(4) 0.7985(3) 0.0587(10) Uani 1 1 d . . .
O401 O 0.0534(6) 0.6086(5) 0.4885(4) 0.107(2) Uani 1 1 d . . .
O402 O 0.0346(6) 0.3852(5) 0.7521(4) 0.112(2) Uani 1 1 d . . .
O403 O 0.4185(5) 0.3086(4) 0.5981(3) 0.0813(14) Uani 1 1 d . . .
O501 O -0.1423(4) 0.6719(4) 0.8229(3) 0.0699(12) Uani 1 1 d . . .
O502 O -0.0461(3) 0.8976(4) 0.5602(3) 0.0597(10) Uani 1 1 d . . .
Ru1 Ru 0.46181(3) 0.73380(3) 0.80368(2) 0.02938(11) Uani 1 1 d . . .
Ru2 Ru 0.32605(3) 0.71896(3) 0.64965(2) 0.02764(11) Uani 1 1 d . . .
Ru3 Ru 0.29737(3) 0.58715(3) 0.82604(2) 0.02947(12) Uani 1 1 d . . .
Ru4 Ru 0.19582(4) 0.54560(4) 0.66716(3) 0.03803(12) Uani 1 1 d . . .
Ru5 Ru 0.07284(3) 0.77818(3) 0.74696(2) 0.03006(12) Uani 1 1 d . . .

loop_
_atom_site_aniso_label
_atom_site_aniso_U_11
_atom_site_aniso_U_22
_atom_site_aniso_U_33
_atom_site_aniso_U_23
_atom_site_aniso_U_13
_atom_site_aniso_U_12
C1 0.033(2) 0.030(3) 0.045(3) -0.005(2) -0.010(2) -0.009(2)
C2 0.049(3) 0.044(4) 0.080(4) 0.013(3) -0.008(3) -0.027(3)
C3 0.064(4) 0.031(3) 0.099(5) -0.001(3) -0.014(3) -0.028(3)
C4 0.043(3) 0.057(4) 0.051(3) -0.011(3) 0.007(2) -0.020(3)
C5 0.087(5) 0.049(4) 0.081(4) -0.027(3) 0.005(4) -0.031(4)
C6 0.030(2) 0.038(3) 0.046(3) -0.009(2) -0.001(2) -0.010(2)
C7 0.069(4) 0.039(4) 0.100(5) -0.026(4) 0.000(4) -0.003(3)
C8 0.075(4) 0.072(5) 0.097(6) -0.043(4) 0.027(4) -0.020(4)
C9 0.090(4) 0.038(3) 0.062(4) 0.004(3) -0.018(3) -0.023(3)
C10 0.112(6) 0.091(5) 0.050(4) -0.023(3) 0.029(4) -0.057(5)
C100 0.031(2) 0.026(3) 0.029(2) -0.0054(19) -0.0015(18) -0.008(2)
C101 0.053(3) 0.044(3) 0.042(3) 0.002(2) -0.010(2) -0.023(3)
C102 0.043(3) 0.036(3) 0.039(3) 0.001(2) -0.011(2) -0.018(3)
C201 0.039(3) 0.050(3) 0.037(3) -0.002(2) -0.005(2) -0.018(3)
C202 0.045(3) 0.043(3) 0.029(2) -0.004(2) -0.003(2) -0.016(3)
C203 0.036(3) 0.042(3) 0.040(3) -0.012(2) -0.003(2) -0.014(2)
C301 0.051(3) 0.023(3) 0.040(3) 0.003(2) -0.003(2) -0.007(2)
C302 0.055(3) 0.058(4) 0.067(4) 0.018(3) -0.012(3) -0.028(3)
C303 0.057(3) 0.037(3) 0.032(3) -0.002(2) -0.011(2) -0.021(3)
C401 0.087(4) 0.045(4) 0.070(4) -0.006(3) -0.024(3) -0.038(3)
C402 0.075(4) 0.057(4) 0.080(4) -0.027(3) 0.014(3) -0.038(4)
C403 0.070(4) 0.040(3) 0.041(3) -0.006(2) -0.011(3) -0.018(3)
C501 0.045(3) 0.036(3) 0.053(3) -0.001(2) -0.008(2) -0.015(3)
C502 0.030(2) 0.045(3) 0.045(3) -0.003(2) 0.002(2) -0.013(2)
N1 0.049(2) 0.035(3) 0.058(3) -0.008(2) -0.007(2) -0.019(2)
N2 0.034(2) 0.036(2) 0.049(2) 0.0026(19) -0.0069(18) -0.0157(19)
N3 0.056(3) 0.054(3) 0.057(3) -0.022(2) 0.019(2) -0.016(2)
N4 0.045(2) 0.031(3) 0.062(3) -0.009(2) -0.006(2) -0.003(2)
O100 0.0339(16) 0.0289(18) 0.0370(17) -0.0073(14) -0.0032(13) -0.0101(14)
O101 0.096(3) 0.079(3) 0.045(2) -0.003(2) -0.033(2) -0.036(3)
O102 0.040(2) 0.039(2) 0.071(3) -0.0055(18) -0.0067(17) -0.0020(19)
O201 0.087(3) 0.053(3) 0.071(3) 0.022(2) -0.027(2) -0.045(2)
O202 0.045(2) 0.056(3) 0.049(2) -0.0171(19) 0.0004(17) 0.005(2)
O203 0.063(2) 0.065(3) 0.037(2) -0.0068(18) -0.0177(17) -0.017(2)
O301 0.100(3) 0.066(3) 0.030(2) -0.0021(18) -0.0115(19) -0.031(2)
O302 0.090(3) 0.124(4) 0.095(3) 0.044(3) -0.012(3) -0.076(3)
O303 0.062(2) 0.028(2) 0.070(3) -0.0137(18) -0.0121(19) 0.005(2)
O401 0.157(5) 0.099(4) 0.103(4) 0.018(3) -0.083(4) -0.076(4)
O402 0.139(5) 0.109(4) 0.129(4) -0.028(3) 0.031(4) -0.101(4)
O403 0.101(3) 0.043(3) 0.070(3) -0.019(2) -0.003(2) 0.010(3)
O501 0.062(3) 0.088(3) 0.077(3) -0.006(2) 0.003(2) -0.051(3)
O502 0.050(2) 0.078(3) 0.043(2) 0.009(2) -0.0136(18) -0.018(2)
Ru1 0.0322(2) 0.0262(2) 0.0315(2) -0.00278(15) -0.00534(15) -0.01201(17)
Ru2 0.0313(2) 0.0266(2) 0.0250(2) -0.00272(14) -0.00112(14) -0.01118(17)
Ru3 0.0357(2) 0.0238(2) 0.0285(2) 0.00122(15) -0.00381(15) -0.01175(17)
Ru4 0.0454(2) 0.0313(2) 0.0438(2) -0.00903(17) -0.00629(18) -0.01873(19)
Ru5 0.0280(2) 0.0279(2) 0.0337(2) -0.00269(15) -0.00191(15) -0.01023(17)

loop_
_atom_type_symbol
_atom_type_description
_atom_type_scat_dispersion_real
_atom_type_scat_dispersion_imag
_atom_type_scat_source
C C 0.0033 0.0016 'International Tables Vol C Tables 4.2.6.8 and 6.1.1.4'
H H 0.0000 0.0000 'International Tables Vol C Tables 4.2.6.8 and 6.1.1.4'
N N 0.0061 0.0033 'International Tables Vol C Tables 4.2.6.8 and 6.1.1.4'
O O 0.0106 0.0060 'International Tables Vol C Tables 4.2.6.8 and 6.1.1.4'
Ru Ru -1.2594 0.8363 'International Tables Vol C Tables 4.2.6.8 and 6.1.1.4'

loop_
_geom_angle_atom_site_label_1
_geom_angle_atom_site_label_2
_geom_angle_atom_site_label_3
_geom_angle
_geom_angle_site_symmetry_1
_geom_angle_site_symmetry_3
_geom_angle_publ_flag
N1 C1 N2 103.8(4) . . ?
N1 C1 Ru1 125.9(3) . . ?
N2 C1 Ru1 130.3(3) . . ?
C3 C2 N2 106.8(5) . . ?
C2 C3 N1 107.0(5) . . ?
N4 C6 N3 104.1(4) . . ?
N4 C6 Ru5 127.5(3) . . ?
N3 C6 Ru5 128.3(4) . . ?
C8 C7 N4 106.1(6) . . ?
C7 C8 N3 107.7(6) . . ?
O100 C100 Ru5 141.6(3) . . ?
O100 C100 Ru3 124.4(3) . . ?
Ru5 C100 Ru3 85.13(16) . . ?
O100 C100 Ru2 122.9(3) . . ?
Ru5 C100 Ru2 83.92(15) . . ?
Ru3 C100 Ru2 77.74(14) . . ?
O100 C100 Ru1 62.8(2) . . ?
Ru5 C100 Ru1 155.6(2) . . ?
Ru3 C100 Ru1 76.33(13) . . ?
Ru2 C100 Ru1 76.78(13) . . ?
O101 C101 Ru1 177.8(5) . . ?
O102 C102 Ru1 177.1(4) . . ?
O201 C201 Ru2 171.4(4) . . ?
O202 C202 Ru2 178.6(4) . . ?
O203 C203 Ru2 168.3(4) . . ?
O301 C301 Ru3 170.3(4) . . ?
O302 C302 Ru3 169.5(5) . . ?
O303 C303 Ru3 178.2(4) . . ?
O401 C401 Ru4 178.9(5) . . ?
O402 C402 Ru4 177.0(6) . . ?
O403 C403 Ru4 175.8(5) . . ?
O501 C501 Ru5 177.2(5) . . ?
O502 C502 Ru5 178.6(5) . . ?
C1 N1 C3 110.9(4) . . ?
C1 N1 C5 127.2(4) . . ?
C3 N1 C5 121.8(5) . . ?
C1 N2 C2 111.5(4) . . ?
C1 N2 C4 127.6(4) . . ?
C2 N2 C4 120.9(4) . . ?
C6 N3 C8 110.5(5) . . ?
C6 N3 C10 126.4(5) . . ?
C8 N3 C10 123.1(5) . . ?
C6 N4 C7 111.5(5) . . ?
C6 N4 C9 126.3(4) . . ?
C7 N4 C9 122.0(5) . . ?
C100 O100 Ru1 85.5(2) . . ?
C101 Ru1 C102 87.6(2) . . ?
C101 Ru1 C1 86.9(2) . . ?
C102 Ru1 C1 94.23(19) . . ?
C101 Ru1 O100 99.44(18) . . ?
C102 Ru1 O100 168.83(16) . . ?
C1 Ru1 O100 94.78(15) . . ?
C101 Ru1 C100 122.04(19) . . ?
C102 Ru1 C100 137.18(18) . . ?
C1 Ru1 C100 115.64(16) . . ?
O100 Ru1 C100 31.79(12) . . ?
C101 Ru1 Ru3 111.44(15) . . ?
C102 Ru1 Ru3 94.44(14) . . ?
C1 Ru1 Ru3 160.03(12) . . ?
O100 Ru1 Ru3 74.97(8) . . ?
C100 Ru1 Ru3 48.29(11) . . ?
C101 Ru1 Ru2 168.44(15) . . ?
C102 Ru1 Ru2 96.92(14) . . ?
C1 Ru1 Ru2 103.32(13) . . ?
O100 Ru1 Ru2 74.57(8) . . ?
C100 Ru1 Ru2 48.61(10) . . ?
Ru3 Ru1 Ru2 57.745(18) . . ?
C202 Ru2 C203 92.09(19) . . ?
C202 Ru2 C201 103.7(2) . . ?
C203 Ru2 C201 88.1(2) . . ?
C202 Ru2 C100 135.03(17) . . ?
C203 Ru2 C100 132.09(18) . . ?
C201 Ru2 C100 88.09(18) . . ?
C202 Ru2 Ru3 93.80(14) . . ?
C203 Ru2 Ru3 136.28(15) . . ?
C201 Ru2 Ru3 131.89(14) . . ?
C100 Ru2 Ru3 50.61(11) . . ?
C202 Ru2 Ru4 90.21(15) . . ?
C203 Ru2 Ru4 75.58(15) . . ?
C201 Ru2 Ru4 159.00(14) . . ?
C100 Ru2 Ru4 93.13(11) . . ?
Ru3 Ru2 Ru4 61.126(18) . . ?
C202 Ru2 Ru5 146.64(14) . . ?
C203 Ru2 Ru5 92.96(14) . . ?
C201 Ru2 Ru5 109.43(14) . . ?
C100 Ru2 Ru5 44.49(11) . . ?
Ru3 Ru2 Ru5 60.828(16) . . ?
Ru4 Ru2 Ru5 59.39(2) . . ?
C202 Ru2 Ru1 85.80(14) . . ?
C203 Ru2 Ru1 163.19(15) . . ?
C201 Ru2 Ru1 76.28(14) . . ?
C100 Ru2 Ru1 54.61(11) . . ?
Ru3 Ru2 Ru1 60.53(2) . . ?
Ru4 Ru2 Ru1 121.05(2) . . ?
Ru5 Ru2 Ru1 97.96(1) . . ?
C302 Ru3 C301 90.2(2) . . ?
C302 Ru3 C303 94.8(2) . . ?
C301 Ru3 C303 96.92(19) . . ?
C302 Ru3 C100 122.7(2) . . ?
C301 Ru3 C100 91.27(17) . . ?
C303 Ru3 C100 141.56(18) . . ?
C302 Ru3 Ru2 134.12(17) . . ?
C301 Ru3 Ru2 131.50(14) . . ?
C303 Ru3 Ru2 97.45(14) . . ?
C100 Ru3 Ru2 51.64(11) . . ?
C302 Ru3 Ru5 85.67(17) . . ?
C301 Ru3 Ru5 117.34(14) . . ?
C303 Ru3 Ru5 145.74(13) . . ?
C100 Ru3 Ru5 44.41(11) . . ?
Ru2 Ru3 Ru5 60.47(2) . . ?
C302 Ru3 Ru4 76.51(18) . . ?
C301 Ru3 Ru4 166.22(15) . . ?
C303 Ru3 Ru4 87.79(13) . . ?
C100 Ru3 Ru4 93.04(11) . . ?
Ru2 Ru3 Ru4 60.09(1) . . ?
Ru5 Ru3 Ru4 58.94(2) . . ?
C302 Ru3 Ru1 161.37(19) . . ?
C301 Ru3 Ru1 71.76(14) . . ?
C303 Ru3 Ru1 91.81(15) . . ?
C100 Ru3 Ru1 55.39(11) . . ?
Ru2 Ru3 Ru1 61.720(17) . . ?
Ru5 Ru3 Ru1 98.50(3) . . ?
Ru4 Ru3 Ru1 121.20(2) . . ?
C401 Ru4 C402 89.0(3) . . ?
C401 Ru4 C403 95.7(2) . . ?
C402 Ru4 C403 93.2(2) . . ?
C401 Ru4 Ru5 100.00(18) . . ?
C402 Ru4 Ru5 103.72(18) . . ?
C403 Ru4 Ru5 157.02(16) . . ?
C401 Ru4 Ru2 104.91(17) . . ?
C402 Ru4 Ru2 160.18(18) . . ?
C403 Ru4 Ru2 99.24(17) . . ?
Ru5 Ru4 Ru2 60.55(1) . . ?
C401 Ru4 Ru3 158.40(17) . . ?
C402 Ru4 Ru3 103.8(2) . . ?
C403 Ru4 Ru3 100.74(16) . . ?
Ru5 Ru4 Ru3 60.429(19) . . ?
Ru2 Ru4 Ru3 58.787(17) . . ?
C502 Ru5 C501 93.9(2) . . ?
C502 Ru5 C100 124.94(19) . . ?
C501 Ru5 C100 141.02(19) . . ?
C502 Ru5 C6 95.2(2) . . ?
C501 Ru5 C6 91.6(2) . . ?
C100 Ru5 C6 82.42(17) . . ?
C502 Ru5 Ru4 88.73(16) . . ?
C501 Ru5 Ru4 83.41(16) . . ?
C100 Ru5 Ru4 99.23(12) . . ?
C6 Ru5 Ru4 173.84(13) . . ?
C502 Ru5 Ru2 89.63(14) . . ?
C501 Ru5 Ru2 143.24(16) . . ?
C100 Ru5 Ru2 51.59(12) . . ?
C6 Ru5 Ru2 124.56(12) . . ?
Ru4 Ru5 Ru2 60.067(16) . . ?
C502 Ru5 Ru3 143.36(14) . . ?
C501 Ru5 Ru3 101.33(15) . . ?
C100 Ru5 Ru3 50.46(13) . . ?
C6 Ru5 Ru3 117.24(13) . . ?
Ru4 Ru5 Ru3 60.63(2) . . ?
Ru2 Ru5 Ru3 58.70(2) . . ?

loop_
_geom_bond_atom_site_label_1
_geom_bond_atom_site_label_2
_geom_bond_distance
_geom_bond_site_symmetry_2
_geom_bond_publ_flag
C1 N1 1.352(6) . ?
C1 N2 1.359(6) . ?
C1 Ru1 2.074(5) . ?
C2 C3 1.325(8) . ?
C2 N2 1.379(6) . ?
C3 N1 1.394(7) . ?
C4 N2 1.456(6) . ?
C5 N1 1.458(7) . ?
C6 N4 1.351(6) . ?
C6 N3 1.358(6) . ?
C6 Ru5 2.106(5) . ?
C7 C8 1.332(9) . ?
C7 N4 1.387(7) . ?
C8 N3 1.382(8) . ?
C9 N4 1.467(7) . ?
C10 N3 1.467(8) . ?
C100 O100 1.274(5) . ?
C100 Ru5 1.984(4) . ?
C100 Ru3 2.186(4) . ?
C100 Ru2 2.218(4) . ?
C100 Ru1 2.411(4) . ?
C101 O101 1.138(6) . ?
C101 Ru1 1.862(5) . ?
C102 O102 1.138(6) . ?
C102 Ru1 1.872(5) . ?
C201 O201 1.140(6) . ?
C201 Ru2 1.926(6) . ?
C202 O202 1.128(6) . ?
C202 Ru2 1.910(5) . ?
C203 O203 1.139(5) . ?
C203 Ru2 1.916(5) . ?
C301 O301 1.135(6) . ?
C301 Ru3 1.911(5) . ?
C302 O302 1.152(6) . ?
C302 Ru3 1.891(6) . ?
C303 O303 1.128(6) . ?
C303 Ru3 1.922(6) . ?
C401 O401 1.146(7) . ?
C401 Ru4 1.879(6) . ?
C402 O402 1.141(7) . ?
C402 Ru4 1.878(6) . ?
C403 O403 1.119(6) . ?
C403 Ru4 1.918(6) . ?
C501 O501 1.147(6) . ?
C501 Ru5 1.904(5) . ?
C502 O502 1.151(6) . ?
C502 Ru5 1.872(5) . ?
O100 Ru1 2.150(3) . ?
Ru1 Ru3 2.8459(9) . ?
Ru1 Ru2 2.8785(9) . ?
Ru2 Ru3 2.7643(9) . ?
Ru2 Ru4 2.8016(9) . ?
Ru2 Ru5 2.8149(10) . ?
Ru3 Ru5 2.8248(8) . ?
Ru3 Ru4 2.8303(9) . ?
Ru4 Ru5 2.7822(10) . ?
